data_7007766
loop_
_publ_author_name
'Li, Feng'
'Delgado, Rita'
'Drew, Michael G. B.'
'F\'elix, V\'itor'

_publ_section_title
;
 Dioxadiaza- and trioxadiaza-macrocycles containing one dibenzofuran
 unit selective for cadmium.
;
_journal_issue 45
_journal_name_full 'Dalton transactions (Cambridge, England : 2003)'
_journal_page_first 5396
_journal_page_last 5403
_journal_paper_doi 10.1039/b609937h
_journal_year 2006
_chemical_formula_sum 'C20 H26 N4 O9'
_chemical_formula_weight 466.45
_chemical_name_systematic
;
?
;
_space_group_IT_number 15
_symmetry_cell_setting monoclinic
_symmetry_space_group_name_Hall '-C 2yc'
_symmetry_space_group_name_H-M 'C 1 2/c 1'
_atom_sites_solution_hydrogens geom
_atom_sites_solution_primary direct
_atom_sites_solution_secondary difmap
_audit_creation_method SHELXL-97
_cell_angle_alpha 90.00
_cell_angle_beta 95.285(9)
_cell_angle_gamma 90.00
_cell_formula_units_Z 8
_cell_length_a 20.845(2)
_cell_length_b 12.2298(13)
_cell_length_c 17.2467(18)
_cell_measurement_temperature 150(2)
_cell_volume 4378.0(8)
_computing_cell_refinement 'Oxford Diffraction Ltd software'
_computing_data_collection 'Oxford Diffraction Ltd software'
_computing_data_reduction 'Oxford Diffraction Ltd software'
_computing_molecular_graphics PLATON(Spek,2003)
_computing_structure_refinement 'SHELXL-97 (Sheldrick, 1997)'
_computing_structure_solution 'SHELXS-97 (Sheldrick, 1997)'
_diffrn_ambient_temperature 150(2)
_diffrn_measured_fraction_theta_full 0.470
_diffrn_measured_fraction_theta_max 0.470
_diffrn_measurement_device_type 'XCalibur-CCD from Oxford Diffraction Ltd'
_diffrn_measurement_method '321 frames at 3 s'
_diffrn_radiation_monochromator graphite
_diffrn_radiation_source 'fine-focus sealed tube'
_diffrn_radiation_type MoK\a
_diffrn_radiation_wavelength 0.71073
_diffrn_reflns_av_R_equivalents 0.0706
_diffrn_reflns_av_sigmaI/netI 0.1240
_diffrn_reflns_limit_h_max 29
_diffrn_reflns_limit_h_min -29
_diffrn_reflns_limit_k_max 17
_diffrn_reflns_limit_k_min -16
_diffrn_reflns_limit_l_max 24
_diffrn_reflns_limit_l_min -17
_diffrn_reflns_number 14304
_diffrn_reflns_theta_full 30.15
_diffrn_reflns_theta_max 30.15
_diffrn_reflns_theta_min 3.13
_exptl_absorpt_coefficient_mu 0.113
_exptl_absorpt_correction_T_max 1.0
_exptl_absorpt_correction_T_min 0.95
_exptl_crystal_colour colourless
_exptl_crystal_density_diffrn 1.415
_exptl_crystal_density_method 'not measured'
_exptl_crystal_description parallelopiped
_exptl_crystal_F_000 1968
_exptl_crystal_size_max 0.20
_exptl_crystal_size_mid 0.18
_exptl_crystal_size_min 0.17
_refine_diff_density_max 0.844
_refine_diff_density_min -0.338
_refine_diff_density_rms 0.072
_refine_ls_extinction_method none
_refine_ls_goodness_of_fit_ref 0.927
_refine_ls_hydrogen_treatment mixed
_refine_ls_matrix_type full
_refine_ls_number_parameters 298
_refine_ls_number_reflns 6364
_refine_ls_number_restraints 0
_refine_ls_restrained_S_all 0.927
_refine_ls_R_factor_all 0.1220
_refine_ls_R_factor_gt 0.0656
_refine_ls_shift/su_max 0.000
_refine_ls_shift/su_mean 0.000
_refine_ls_structure_factor_coef Fsqd
_refine_ls_weighting_details 'w=1/[\s^2^(Fo^2^)+(0.0867P)^2^+0.0000P] where P=(Fo^2^+2Fc^2^)/3'
_refine_ls_weighting_scheme calc
_refine_ls_wR_factor_gt 0.1626
_refine_ls_wR_factor_ref 0.1733
_reflns_number_gt 3092
_reflns_number_total 6364
_reflns_threshold_expression >2sigma(I)
_cod_data_source_file b609937h.txt
_cod_data_source_block compound1
_cod_depositor_comments
;
The following automatic conversions were performed:
'_symmetry_cell_setting' value 'Monoclinic' changed to 'monoclinic'
according to '/home/saulius/struct/CIF-dictionaries/cif_core.dic'
dictionary named 'cif_core.dic' version 2.4.1 from 2010-06-29.

Automatic conversion script
Id: cif_fix_enum 1527 2010-12-29 10:47:43Z saulius 

The following automatic conversions were performed:

'_refine_ls_weighting_scheme' value 'calc
w=1/[\s^2^(Fo^2^)+(0.0867P)^2^+0.0000P] where P=(Fo^2^+2Fc^2^)/3' was
changed to 'calc'. New tag '_refine_ls_weighting_details' was
created. The value of the new tag was set to
'w=1/[\s^2^(Fo^2^)+(0.0867P)^2^+0.0000P] where P=(Fo^2^+2Fc^2^)/3'.

Automatic conversion script
Id: cif_fix_values 3143 2015-03-26 13:38:13Z robertas 
;
_cod_original_sg_symbol_H-M C2/c
_cod_database_code 7007766

loop_
_symmetry_equiv_pos_as_xyz
'x, y, z'
'-x, y, -z+1/2'
'x+1/2, y+1/2, z'
'-x+1/2, y+1/2, -z+1/2'
'-x, -y, -z'
'x, -y, z-1/2'
'-x+1/2, -y+1/2, -z'
'x+1/2, -y+1/2, z-1/2'

loop_
_atom_site_label
_atom_site_type_symbol
_atom_site_fract_x
_atom_site_fract_y
_atom_site_fract_z
_atom_site_U_iso_or_equiv
_atom_site_adp_type
_atom_site_occupancy
_atom_site_calc_flag
_atom_site_refinement_flags
_atom_site_disorder_assembly
_atom_site_disorder_group
C11 C 0.30538(10) 0.29584(17) 0.10170(11) 0.0211(5) Uani 1 d . . .
C12 C 0.33434(11) 0.20934(17) 0.14423(12) 0.0244(5) Uani 1 d . . .
C13 C 0.40121(11) 0.2173(2) 0.15867(13) 0.0326(6) Uani 1 d . . .
H13 H 0.4238 0.1609 0.1876 0.039 Uiso 1 calc R . .
C14 C 0.43622(12) 0.3052(2) 0.13222(14) 0.0356(6) Uani 1 d . . .
H14 H 0.4817 0.3072 0.1435 0.043 Uiso 1 calc R . .
C15 C 0.40547(11) 0.3890(2) 0.08996(13) 0.0323(6) Uani 1 d . . .
H15 H 0.4294 0.4481 0.0715 0.039 Uiso 1 calc R . .
C16 C 0.33903(11) 0.38528(18) 0.07495(12) 0.0257(5) Uani 1 d . . .
C17 C 0.29013(11) 0.45668(17) 0.03617(11) 0.0242(5) Uani 1 d . . .
C18 C 0.28980(12) 0.55942(18) 0.00032(12) 0.0305(6) Uani 1 d . . .
H18 H 0.3289 0.5971 -0.0054 0.037 Uiso 1 calc R . .
C19 C 0.23164(13) 0.60441(19) -0.02632(13) 0.0351(6) Uani 1 d . . .
H19 H 0.2308 0.6740 -0.0509 0.042 Uiso 1 calc R . .
C20 C 0.17360(12) 0.55007(18) -0.01806(12) 0.0296(5) Uani 1 d . . .
H20 H 0.1343 0.5839 -0.0372 0.036 Uiso 1 calc R . .
C21 C 0.17171(11) 0.44764(18) 0.01746(11) 0.0245(5) Uani 1 d . . .
C22 C 0.23129(11) 0.40444(16) 0.04347(11) 0.0213(5) Uani 1 d . . .
O23 O 0.23963(7) 0.30474(11) 0.08221(7) 0.0204(3) Uani 1 d . . .
C24 C 0.10975(11) 0.38878(18) 0.02753(12) 0.0267(5) Uani 1 d . . .
H24A H 0.1151 0.3100 0.0166 0.032 Uiso 1 calc R . .
H24B H 0.0753 0.4177 -0.0103 0.032 Uiso 1 calc R . .
N25 N 0.09021(8) 0.40265(15) 0.10885(9) 0.0241(4) Uani 1 d . . .
H25A H 0.1162 0.3592 0.1420 0.029 Uiso 1 calc R . .
H25B H 0.0974 0.4741 0.1239 0.029 Uiso 1 calc R . .
C26 C 0.02155(11) 0.3748(2) 0.11772(14) 0.0311(5) Uani 1 d . . .
H26A H 0.0119 0.3919 0.1715 0.037 Uiso 1 calc R . .
H26B H -0.0067 0.4207 0.0818 0.037 Uiso 1 calc R . .
C27 C 0.00709(11) 0.2574(2) 0.10112(15) 0.0385(6) Uani 1 d . . .
H27A H -0.0377 0.2399 0.1114 0.046 Uiso 1 calc R . .
H27B H 0.0127 0.2400 0.0461 0.046 Uiso 1 calc R . .
O28 O 0.05200(8) 0.19658(14) 0.15230(10) 0.0429(5) Uani 1 d . . .
C29 C 0.04064(13) 0.0847(2) 0.14965(15) 0.0414(7) Uani 1 d . . .
H29A H 0.0419 0.0583 0.0956 0.050 Uiso 1 calc R . .
H29B H -0.0028 0.0695 0.1659 0.050 Uiso 1 calc R . .
C30 C 0.08942(12) 0.0260(2) 0.20141(15) 0.0385(6) Uani 1 d . . .
H30A H 0.0938 0.0614 0.2532 0.046 Uiso 1 calc R . .
H30B H 0.0752 -0.0504 0.2082 0.046 Uiso 1 calc R . .
O31 O 0.15016(9) 0.02605(14) 0.17000(10) 0.0418(5) Uani 1 d . . .
C32 C 0.19773(13) -0.03450(19) 0.21465(14) 0.0381(6) Uani 1 d . . .
H32A H 0.2273 -0.0673 0.1793 0.046 Uiso 1 calc R . .
H32B H 0.1767 -0.0950 0.2408 0.046 Uiso 1 calc R . .
C33 C 0.23680(12) 0.03312(18) 0.27566(13) 0.0309(6) Uani 1 d . . .
H33A H 0.2088 0.0554 0.3163 0.037 Uiso 1 calc R . .
H33B H 0.2721 -0.0124 0.3008 0.037 Uiso 1 calc R . .
N34 N 0.26510(9) 0.13378(14) 0.24157(9) 0.0252(4) Uani 1 d . . .
H34A H 0.2329 0.1845 0.2313 0.030 Uiso 1 calc R . .
H34B H 0.2951 0.1635 0.2781 0.030 Uiso 1 calc R . .
C35 C 0.29665(11) 0.11315(18) 0.16831(12) 0.0260(5) Uani 1 d . . .
H35A H 0.3258 0.0494 0.1763 0.031 Uiso 1 calc R . .
H35B H 0.2631 0.0948 0.1259 0.031 Uiso 1 calc R . .
N51 N 0.14456(9) 0.30933(15) 0.28742(10) 0.0256(4) Uani 1 d . . .
O52 O 0.17686(7) 0.30576(12) 0.22758(8) 0.0264(4) Uani 1 d . . .
O53 O 0.10533(8) 0.38479(13) 0.29303(9) 0.0356(4) Uani 1 d . . .
O54 O 0.15394(9) 0.23801(14) 0.33829(9) 0.0425(5) Uani 1 d . . .
N41 N 0.09267(11) 0.67936(18) 0.11191(12) 0.0374(5) Uani 1 d . . .
O42 O 0.04841(9) 0.63956(16) 0.06730(11) 0.0495(5) Uani 1 d . . .
O43 O 0.10684(12) 0.77608(17) 0.11048(14) 0.0685(7) Uani 1 d . . .
O44 O 0.12266(9) 0.61481(15) 0.16080(9) 0.0457(5) Uani 1 d . . .

loop_
_atom_site_aniso_label
_atom_site_aniso_U_11
_atom_site_aniso_U_22
_atom_site_aniso_U_33
_atom_site_aniso_U_23
_atom_site_aniso_U_13
_atom_site_aniso_U_12
C11 0.0170(11) 0.0273(12) 0.0191(10) -0.0072(8) 0.0028(8) -0.0011(9)
C12 0.0260(12) 0.0258(12) 0.0213(10) -0.0060(9) 0.0021(9) 0.0029(10)
C13 0.0266(13) 0.0427(15) 0.0273(12) -0.0089(10) -0.0045(10) 0.0087(11)
C14 0.0200(13) 0.0505(17) 0.0360(13) -0.0181(12) 0.0013(10) -0.0031(12)
C15 0.0258(13) 0.0398(15) 0.0322(12) -0.0103(10) 0.0078(10) -0.0131(11)
C16 0.0272(12) 0.0300(12) 0.0206(10) -0.0071(9) 0.0063(9) -0.0064(10)
C17 0.0287(13) 0.0259(12) 0.0186(10) -0.0038(9) 0.0047(9) -0.0064(10)
C18 0.0433(16) 0.0252(12) 0.0236(11) -0.0061(9) 0.0065(10) -0.0126(11)
C19 0.0591(18) 0.0207(12) 0.0259(12) 0.0004(9) 0.0060(12) -0.0031(12)
C20 0.0435(15) 0.0253(12) 0.0196(10) 0.0001(9) 0.0002(10) 0.0083(11)
C21 0.0319(13) 0.0242(12) 0.0170(10) -0.0036(8) -0.0003(9) 0.0012(10)
C22 0.0301(13) 0.0186(11) 0.0155(9) -0.0006(8) 0.0037(9) -0.0022(9)
O23 0.0205(8) 0.0219(8) 0.0190(7) 0.0031(6) 0.0018(6) -0.0004(6)
C24 0.0268(13) 0.0294(12) 0.0233(11) -0.0018(9) -0.0016(9) 0.0031(10)
N25 0.0225(10) 0.0267(10) 0.0226(9) 0.0005(7) -0.0001(8) 0.0036(8)
C26 0.0204(12) 0.0404(14) 0.0326(12) 0.0000(10) 0.0030(10) 0.0028(11)
C27 0.0222(13) 0.0464(17) 0.0466(14) 0.0056(12) 0.0019(11) 0.0007(12)
O28 0.0351(10) 0.0354(10) 0.0566(11) 0.0051(8) -0.0048(9) -0.0031(8)
C29 0.0365(16) 0.0419(16) 0.0457(15) 0.0044(12) 0.0021(12) -0.0166(12)
C30 0.0453(16) 0.0279(13) 0.0445(14) 0.0082(11) 0.0159(12) -0.0019(12)
O31 0.0421(11) 0.0403(11) 0.0426(10) 0.0159(8) 0.0012(9) -0.0043(9)
C32 0.0490(17) 0.0289(14) 0.0354(13) 0.0126(11) -0.0016(12) -0.0018(12)
C33 0.0401(15) 0.0279(13) 0.0250(11) 0.0089(9) 0.0051(10) 0.0029(11)
N34 0.0327(11) 0.0224(10) 0.0200(9) 0.0023(7) -0.0004(8) 0.0053(8)
C35 0.0320(13) 0.0273(12) 0.0188(10) -0.0015(9) 0.0028(9) 0.0056(10)
N51 0.0268(11) 0.0271(10) 0.0226(9) -0.0042(8) -0.0001(8) -0.0024(9)
O52 0.0254(9) 0.0309(9) 0.0234(8) 0.0017(6) 0.0054(7) 0.0029(7)
O53 0.0323(10) 0.0369(10) 0.0385(9) -0.0061(7) 0.0084(8) 0.0085(8)
O54 0.0566(13) 0.0452(11) 0.0262(8) 0.0079(8) 0.0073(8) 0.0081(9)
N41 0.0367(13) 0.0349(13) 0.0414(12) -0.0095(10) 0.0076(10) 0.0047(11)
O42 0.0396(11) 0.0542(12) 0.0507(11) -0.0114(9) -0.0164(9) 0.0122(10)
O43 0.0837(17) 0.0337(12) 0.0887(16) -0.0061(11) 0.0114(13) -0.0122(12)
O44 0.0566(13) 0.0445(11) 0.0324(9) -0.0044(8) -0.0159(9) 0.0069(9)

loop_
_atom_type_symbol
_atom_type_description
_atom_type_scat_dispersion_real
_atom_type_scat_dispersion_imag
_atom_type_scat_source
C C 0.0033 0.0016 'International Tables Vol C Tables 4.2.6.8 and 6.1.1.4'
H H 0.0000 0.0000 'International Tables Vol C Tables 4.2.6.8 and 6.1.1.4'
N N 0.0061 0.0033 'International Tables Vol C Tables 4.2.6.8 and 6.1.1.4'
O O 0.0106 0.0060 'International Tables Vol C Tables 4.2.6.8 and 6.1.1.4'

loop_
_geom_angle_atom_site_label_1
_geom_angle_atom_site_label_2
_geom_angle_atom_site_label_3
_geom_angle
_geom_angle_site_symmetry_1
_geom_angle_site_symmetry_3
_geom_angle_publ_flag
O23 C11 C12 123.96(19) . . ?
O23 C11 C16 111.90(18) . . ?
C12 C11 C16 124.1(2) . . ?
C11 C12 C13 114.7(2) . . ?
C11 C12 C35 122.1(2) . . ?
C13 C12 C35 123.2(2) . . ?
C12 C13 C14 122.5(2) . . ?
C15 C14 C13 120.8(2) . . ?
C14 C15 C16 118.8(2) . . ?
C15 C16 C11 119.1(2) . . ?
C15 C16 C17 135.3(2) . . ?
C11 C16 C17 105.61(19) . . ?
C22 C17 C18 118.7(2) . . ?
C22 C17 C16 105.49(18) . . ?
C18 C17 C16 135.7(2) . . ?
C19 C18 C17 118.4(2) . . ?
C18 C19 C20 121.4(2) . . ?
C21 C20 C19 122.0(2) . . ?
C22 C21 C20 115.0(2) . . ?
C22 C21 C24 122.29(19) . . ?
C20 C21 C24 122.7(2) . . ?
C21 C22 O23 123.86(19) . . ?
C21 C22 C17 124.33(19) . . ?
O23 C22 C17 111.78(18) . . ?
C11 O23 C22 105.19(15) . . ?
C21 C24 N25 111.28(17) . . ?
C26 N25 C24 114.46(17) . . ?
C27 C26 N25 112.26(19) . . ?
O28 C27 C26 105.8(2) . . ?
C29 O28 C27 113.0(2) . . ?
O28 C29 C30 110.7(2) . . ?
O31 C30 C29 110.9(2) . . ?
C32 O31 C30 113.46(18) . . ?
O31 C32 C33 113.5(2) . . ?
N34 C33 C32 112.29(17) . . ?
C35 N34 C33 114.16(16) . . ?
C12 C35 N34 112.61(17) . . ?
O54 N51 O53 121.96(19) . . ?
O54 N51 O52 118.99(18) . . ?
O53 N51 O52 119.05(17) . . ?
O43 N41 O42 122.3(2) . . ?
O43 N41 O44 120.6(2) . . ?
O42 N41 O44 117.2(2) . . ?

loop_
_geom_bond_atom_site_label_1
_geom_bond_atom_site_label_2
_geom_bond_distance
_geom_bond_site_symmetry_2
_geom_bond_publ_flag
C11 O23 1.385(2) . ?
C11 C12 1.393(3) . ?
C11 C16 1.400(3) . ?
C12 C13 1.397(3) . ?
C12 C35 1.494(3) . ?
C13 C14 1.399(3) . ?
C14 C15 1.381(3) . ?
C15 C16 1.386(3) . ?
C16 C17 1.457(3) . ?
C17 C22 1.399(3) . ?
C17 C18 1.400(3) . ?
C18 C19 1.371(3) . ?
C19 C20 1.399(3) . ?
C20 C21 1.397(3) . ?
C21 C22 1.386(3) . ?
C21 C24 1.502(3) . ?
C22 O23 1.393(2) . ?
C24 N25 1.506(3) . ?
N25 C26 1.493(3) . ?
C26 C27 1.490(3) . ?
C27 O28 1.434(3) . ?
O28 C29 1.388(3) . ?
C29 C30 1.476(3) . ?
C30 O31 1.422(3) . ?
O31 C32 1.409(3) . ?
C32 C33 1.515(3) . ?
C33 N34 1.508(3) . ?
N34 C35 1.499(3) . ?
N51 O54 1.240(2) . ?
N51 O53 1.243(2) . ?
N51 O52 1.284(2) . ?
N41 O43 1.220(3) . ?
N41 O42 1.245(3) . ?
N41 O44 1.276(3) . ?

loop_
_cod_related_entry_id
_cod_related_entry_database
_cod_related_entry_code
1 ChemSpider 21144160
